data_2101529
loop_
_publ_author_name
'Declercq, J.-P.'
'Dubourg, A.'
'Payrastre, C.'
'Mazi\`eres, M.-R.'
'Madaule, Y.'
'Wolf, J.-G.'

_publ_section_title
;
 Structure of 1,5-bis(dimethylamino)-1,5-diphenylpentadienylium
 perchlorate and modelling of pentadienylium salts (cyanine dyes)
;
_journal_issue 3
_journal_name_full 'Acta Crystallographica Section B'
_journal_page_first 500
_journal_page_last 504
_journal_paper_doi 10.1107/S0108768195012559
_journal_volume 52
_journal_year 1996
_chemical_formula_sum 'C21 H25 Cl N2 O4'
_chemical_formula_weight 404.9
_symmetry_cell_setting orthorhombic
_symmetry_space_group_name_Hall 'P 2ac 2ab'
_symmetry_space_group_name_H-M 'P 21 21 21'
_cell_angle_alpha 90.0
_cell_angle_beta 90.0
_cell_angle_gamma 90.0
_cell_formula_units_Z 4
_cell_length_a 7.810(2)
_cell_length_b 15.007(3)
_cell_length_c 18.326(3)
_cell_volume 2147.9(8)
_diffrn_radiation_type Mo
_diffrn_radiation_wavelength 0.71073
_exptl_absorpt_coefficient_mu 0.22
_exptl_crystal_density_diffrn 1.25
_exptl_crystal_F_000 856
_cod_data_source_file hu0429.cif
_cod_data_source_block hu0429a
_cod_original_cell_volume 2147.8(7)
_cod_original_formula_sum 'C21 H25 Cl1 N2 O4'
_cod_database_code 2101529

loop_
_atom_site_label
_atom_site_fract_x
_atom_site_fract_y
_atom_site_fract_z
Cl .3533(3) .44330(10) .95420(10)
O1 .3889(14) .4027(7) .8888(5)
O2 .2205(10) .5072(5) .9401(4)
O3 .4887(11) .4958(6) .9786(4)
O4 .2970(10) .3836(5) 1.0091(5)
N1 .8212(8) .7373(4) .8962(3)
N2 .2593(8) 1.1182(4) .9117(3)
C1 .6790(9) .7797(4) .8773(3)
C2 .6340(10) .8625(4) .9054(4)
C3 .4870(9) .9071(4) .8863(4)
C4 .4457(10) .9900(5) .9098(4)
C5 .3028(9) 1.0401(4) .8836(3)
C6 .5646(9) .7360(4) .8225(3)
C7 .5540(10) .7692(5) .7511(4)
C8 .4431(11) .7305(5) .7022(4)
C9 .3426(10) .6598(5) .7223(4)
C10 .3496(10) .6272(5) .7921(4)
C11 .4626(10) .6654(5) .8420(4)
C12 .2049(9) 1.0044(4) .8208(4)
C13 .0307(9) .9861(5) .8288(4)
C14 -.0578(11) .9480(5) .7726(5)
C15 .0206(12) .9262(5) .7082(5)
C16 .1943(11) .9444(5) .6996(4)
C17 .2827(10) .9824(5) .7560(4)
C18 .9375(13) .7758(6) .9513(5)
C19 .8779(13) .6532(6) .8641(6)
C20 .1353(11) 1.1790(5) .8801(5)
C21 .3369(13) 1.1500(6) .9807(5)
H2 .704(8) .890(4) .942(3)
H3 .411(7) .875(4) .859(3)
H4 .522(8) 1.011(4) .939(3)
H7 .6327(10) .8248(5) .7346(4)
H8 .4353(11) .7561(5) .6472(4)
H9 .2568(10) .6299(5) .6832(4)
H10 .2688(10) .5722(5) .8084(4)
H11 .4706(10) .6389(5) .8967(4)
H13 -.0344(9) 1.0025(5) .8791(4)
H14 -.1928(11) .9344(5) .7791(5)
H15 -.0513(12) .8952(5) .6648(5)
H16 .2580(11) .9288(5) .6489(4)
H17 .4177(10) .9958(5) .7492(4)
H18 1.0456(13) .7320(6) .9593(5)
H18' .8694(13) .7835(6) 1.0022(5)
H18" .9821(13) .8401(6) .9329(5)
H19 .9973(13) .6331(6) .8889(6)
H19' .8959(13) .6613(6) .8060(6)
H19" .7820(13) .6027(6) .8739(6)
H20 .1242(11) 1.2374(5) .9142(5)
H20' .0123(11) 1.1464(5) .8763(5)
H20" .1772(11) 1.1984(5) .8262(5)
H21 .2851(13) 1.2145(6) .9946(5)
H21' .4739(13) 1.1552(6) .9738(5)
H21" .3089(13) 1.1032(6) 1.0238(5)

loop_
_geom_angle_atom_site_label_1
_geom_angle_atom_site_label_2
_geom_angle_atom_site_label_3
_geom_angle
O2 Cl O1 106.6(6)
O3 Cl O1 112.2(6)
O3 Cl O2 103.2(5)
O4 Cl O1 113.7(6)
O4 Cl O2 109.0(4)
O4 Cl O3 111.4(5)
C18 N1 C1 120.4(6)
C19 N1 C1 124.2(6)
C19 N1 C18 115.3(7)
C20 N2 C5 124.9(6)
C21 N2 C5 120.8(6)
C21 N2 C20 114.3(6)
C2 C1 N1 122.9(6)
C6 C1 N1 117.8(6)
C6 C1 C2 119.3(6)
C3 C2 C1 123.5(7)
C4 C3 C2 124.4(7)
C5 C4 C3 124.2(7)
C4 C5 N2 122.3(6)
C12 C5 N2 119.4(6)
C12 C5 C4 118.2(6)
C7 C6 C1 120.4(6)
C11 C6 C1 120.6(6)
C11 C6 C7 118.9(6)
C8 C7 C6 119.7(7)
C9 C8 C7 120.8(7)
C10 C9 C8 120.4(7)
C11 C10 C9 119.3(7)
C10 C11 C6 120.9(7)
C13 C12 C5 119.5(6)
C17 C12 C5 122.0(6)
C17 C12 C13 118.3(7)
C14 C13 C12 119.8(7)
C15 C14 C13 121.6(7)
C16 C15 C14 119.1(7)
C17 C16 C15 119.2(8)
C16 C17 C12 122.0(7)
H2 C2 C1 120(4)
C3 C2 H2 116(4)
H3 C3 C2 115(4)
C4 C3 H3 120(4)
H4 C4 C3 112(4)
C5 C4 H4 124(4)
H7 C7 C6 120.1(4)
C8 C7 H7 120.2(4)
H8 C8 C7 119.6(4)
C9 C8 H8 119.6(4)
H9 C9 C8 119.9(4)
C10 C9 H9 119.7(4)
H10 C10 C9 120.5(4)
C11 C10 H10 120.2(4)
H11 C11 C6 119.5(4)
H11 C11 C10 119.6(4)
H13 C13 C12 120.2(4)
C14 C13 H13 120.0(5)
H14 C14 C13 119.3(5)
C15 C14 H14 119.1(5)
H15 C15 C14 120.4(5)
C16 C15 H15 120.5(5)
H16 C16 C15 120.3(5)
C17 C16 H16 120.5(5)
H17 C17 C12 119.1(4)
H17 C17 C16 118.9(5)
H18 C18 N1 109.6(4)
H18' C18 N1 109.3(5)
H18' C18 H18 109.5
H18" C18 N1 109.5(5)
H18" C18 H18 109.5
H18" C18 H18' 109.5
H19 C19 N1 109.4(4)
H19' C19 N1 109.8(5)
H19' C19 H19 109.5
H19" C19 N1 109.2(5)
H19" C19 H19 109.5
H19" C19 H19' 109.5
H20 C20 N2 109.4(4)
H20' C20 N2 109.6(4)
H20' C20 H20 109.5
H20" C20 N2 109.4(4)
H20" C20 H20 109.5
H20" C20 H20' 109.5
H21 C21 N2 109.7(4)
H21' C21 N2 109.2(5)
H21' C21 H21 109.5
H21" C21 N2 109.5(4)
H21" C21 H21 109.5
H21" C21 H21' 109.5

loop_
_geom_bond_atom_site_label_1
_geom_bond_atom_site_label_2
_geom_bond_distance
Cl O1 1.372(7)
Cl O2 1.435(7)
Cl O3 1.392(7)
Cl O4 1.418(7)
C1 N1 1.326(9)
C18 N1 1.477(10)
C19 N1 1.461(10)
C5 N2 1.324(8)
C20 N2 1.451(9)
C21 N2 1.480(9)
C2 C1 1.391(9)
C6 C1 1.496(9)
C3 C2 1.374(9)
C4 C3 1.356(9)
C5 C4 1.429(10)
C12 C5 1.481(9)
C7 C6 1.403(9)
C11 C6 1.373(9)
C8 C7 1.375(9)
C9 C8 1.371(11)
C10 C9 1.371(10)
C11 C10 1.394(10)
C13 C12 1.396(10)
C17 C12 1.375(9)
C14 C13 1.366(10)
C15 C14 1.369(11)
C16 C15 1.393(12)
C17 C16 1.367(10)
H2 C2 0.95(6)
H3 C3 0.91(6)
H4 C4 0.86(6)
H7 C7 1.080
H8 C8 1.080
H9 C9 1.080
H10 C10 1.080
H11 C11 1.080
H13 C13 1.080
H14 C14 1.080
H15 C15 1.080
H16 C16 1.080
H17 C17 1.080
H18 C18 1.080
H18' C18 1.080
H18" C18 1.080
H19 C19 1.080
H19' C19 1.080
H19" C19 1.080
H20 C20 1.080
H20' C20 1.080
H20" C20 1.080
H21 C21 1.080
H21' C21 1.080
H21" C21 1.080

loop_
_geom_torsion_atom_site_label_1
_geom_torsion_atom_site_label_2
_geom_torsion_atom_site_label_3
_geom_torsion_atom_site_label_4
_geom_torsion
C18 N1 C1 C2 2(2)
C18 N1 C1 C6 -179(2)
C19 N1 C1 C2 -176(2)
C19 N1 C1 C6 4(2)
C20 N2 C5 C4 169(2)
C20 N2 C5 C12 -9(2)
C21 N2 C5 C4 -11(2)
C21 N2 C5 C12 171(2)
N1 C1 C2 H2 -3(2)
N1 C1 C2 C3 180(2)
C6 C1 C2 H2 178(2)
C6 C1 C2 C3 0(2)
N1 C1 C6 C7 -107(2)
N1 C1 C6 C11 76(2)
C2 C1 C6 C7 72(2)
C2 C1 C6 C11 -105(2)
C1 C2 C3 H3 10(2)
C1 C2 C3 C4 -176(2)
H2 C2 C3 H3 -168(2)
H2 C2 C3 C4 7(2)
C2 C3 C4 H4 -2(2)
C2 C3 C4 C5 173(2)
H3 C3 C4 H4 173(2)
H3 C3 C4 C5 -13(2)
C3 C4 C5 N2 175(2)
C3 C4 C5 C12 -8(2)
H4 C4 C5 N2 -11(2)
H4 C4 C5 C12 166(2)
N2 C5 C12 C13 -62(2)
N2 C5 C12 C17 123(2)
C4 C5 C12 C13 121(2)
C4 C5 C12 C17 -55(2)
C1 C6 C7 C8 -177(2)
C11 C6 C7 C8 0(2)
C1 C6 C11 C10 177(2)
C7 C6 C11 C10 0(2)
C6 C7 C8 C9 0(2)
C7 C8 C9 C10 1(2)
C8 C9 C10 C11 -1(2)
C9 C10 C11 C6 1(2)
C5 C12 C13 C14 -176(2)
C17 C12 C13 C14 0(2)
C5 C12 C17 C16 176(2)
C13 C12 C17 C16 0(2)
C12 C13 C14 C15 0(2)
C13 C14 C15 C16 0(2)
C14 C15 C16 C17 1(2)
C15 C16 C17 C12 0(2)
